data_6000304
loop_
_publ_author_name
'Gulai, L. D.'
'Zaremba, V. I.'
'Kalychak, Y. M.'
'Koblyuk, N. A.'

_publ_section_title
;
 Crystal structure of Zr5MIn3 (M = Cu, Ag)
;
_journal_name_full 'Inorganic Materials'
_journal_page_first 471
_journal_page_last 475
_journal_volume 35
_journal_year 1999
_chemical_formula_sum 'Ag In3 Zr5'
_space_group_name_H-M_alt 'P 63/m c m'
_cell_angle_alpha 90.000
_cell_angle_beta 90.000
_cell_angle_gamma 120.000
_cell_length_a 8.7350
_cell_length_b 8.7350
_cell_length_c 5.9480
_cell_volume 393.03
_cod_database_code 6000304

loop_
_atom_site_label
_atom_site_fract_x
_atom_site_fract_y
_atom_site_fract_z
? ? ? ?
